data_4084333
loop_
_publ_author_name
'Edwards, Peter G.'
'Kariuki, Benson M.'
'Newman, Paul D.'
'Zhang, Wenjian'

_publ_section_title
;
 Peripheral Methyl Activation in
 \h4-1,2,3,4-Tetramethylcyclobutadienylcobalt Complexes: Template
 Synthesis and Subsequent Reactivity of Triphosphamacrocycles
;
_journal_issue 19
_journal_name_full Organometallics
_journal_page_first 5440
_journal_paper_doi 10.1021/om500734b
_journal_volume 33
_journal_year 2014
_chemical_formula_moiety 'C36 H39 Co N P2, P F6'
_chemical_formula_sum 'C36 H39 Co F6 N P3'
_chemical_formula_weight 751.52
_space_group_IT_number 14
_symmetry_cell_setting monoclinic
_symmetry_space_group_name_Hall '-P 2ybc'
_symmetry_space_group_name_H-M 'P 1 21/c 1'
_atom_sites_solution_hydrogens geom
_atom_sites_solution_primary direct
_atom_sites_solution_secondary difmap
_audit_creation_method SHELXL-97
_cell_angle_alpha 90.00
_cell_angle_beta 104.2730(10)
_cell_angle_gamma 90.00
_cell_formula_units_Z 4
_cell_length_a 11.3864(3)
_cell_length_b 16.8174(4)
_cell_length_c 18.6870(4)
_cell_measurement_reflns_used 5649
_cell_measurement_temperature 150(2)
_cell_measurement_theta_max 27.47
_cell_measurement_theta_min 3.05
_cell_volume 3467.91(14)
_computing_cell_refinement DENZO/SCALEPACK
_computing_data_collection 'cOLLECT,Nonius BV, 1997-2001'
_computing_data_reduction DENZO/SCALEPACK
_computing_structure_refinement SHELXL-97
_computing_structure_solution SHELXs-97
_diffrn_ambient_temperature 150(2)
_diffrn_measured_fraction_theta_full 0.998
_diffrn_measured_fraction_theta_max 0.998
_diffrn_measurement_device_type 'Nonius Kappa CCD'
_diffrn_measurement_method 'CCD scans'
_diffrn_radiation_monochromator graphite
_diffrn_radiation_source 'fine-focus sealed tube'
_diffrn_radiation_type MoK\a
_diffrn_radiation_wavelength 0.71073
_diffrn_reflns_av_R_equivalents 0.0930
_diffrn_reflns_av_sigmaI/netI 0.0803
_diffrn_reflns_limit_h_max 14
_diffrn_reflns_limit_h_min -14
_diffrn_reflns_limit_k_max 21
_diffrn_reflns_limit_k_min -21
_diffrn_reflns_limit_l_max 24
_diffrn_reflns_limit_l_min -24
_diffrn_reflns_number 30795
_diffrn_reflns_theta_full 27.47
_diffrn_reflns_theta_max 27.47
_diffrn_reflns_theta_min 3.05
_exptl_absorpt_coefficient_mu 0.693
_exptl_absorpt_correction_T_max 0.9467
_exptl_absorpt_correction_T_min 0.8739
_exptl_absorpt_correction_type empirical
_exptl_absorpt_process_details Denzo/Scalepack
_exptl_crystal_colour orange
_exptl_crystal_density_diffrn 1.439
_exptl_crystal_density_method 'not measured'
_exptl_crystal_description plate
_exptl_crystal_F_000 1552
_exptl_crystal_size_max 0.20
_exptl_crystal_size_mid 0.15
_exptl_crystal_size_min 0.08
_refine_diff_density_max 0.679
_refine_diff_density_min -0.669
_refine_diff_density_rms 0.097
_refine_ls_extinction_method none
_refine_ls_goodness_of_fit_ref 1.038
_refine_ls_hydrogen_treatment constr
_refine_ls_matrix_type full
_refine_ls_number_parameters 429
_refine_ls_number_reflns 7921
_refine_ls_number_restraints 0
_refine_ls_restrained_S_all 1.038
_refine_ls_R_factor_all 0.0868
_refine_ls_R_factor_gt 0.0542
_refine_ls_shift/su_max 0.001
_refine_ls_shift/su_mean 0.000
_refine_ls_structure_factor_coef Fsqd
_refine_ls_weighting_details 'calc w=1/[\s^2^(Fo^2^)+(0.0515P)^2^+2.9990P] where P=(Fo^2^+2Fc^2^)/3'
_refine_ls_weighting_scheme calc
_refine_ls_wR_factor_gt 0.1185
_refine_ls_wR_factor_ref 0.1315
_reflns_number_gt 5649
_reflns_number_total 7921
_reflns_threshold_expression >2sigma(I)
_cod_data_source_file om500734b_si_002.cif
_cod_data_source_block cmpd2
_cod_depositor_comments 'Adding full bibliography for 4084333--4084338.cif.'
_cod_original_sg_symbol_H-M P21/c
_cod_database_code 4084333
_publcif_datablock.id {06536dc4-b6b8-4cd3-8bdd-1c6369ebe3a5}

_publcif_info_exptl_table_max_cols 4
_publcif_info_exptl_table_use_headnotes n

loop_
_symmetry_equiv_pos_as_xyz
'x, y, z'
'-x, y+1/2, -z+1/2'
'-x, -y, -z'
'x, -y-1/2, z-1/2'

loop_
_atom_site_label
_atom_site_type_symbol
_atom_site_fract_x
_atom_site_fract_y
_atom_site_fract_z
_atom_site_U_iso_or_equiv
_atom_site_adp_type
_atom_site_occupancy
_atom_site_symmetry_multiplicity
_atom_site_calc_flag
_atom_site_refinement_flags
Co1 Co 0.07374(3) 0.02534(2) 0.25843(2) 0.01811(12) Uani 1 1 d .
P1 P 0.00742(7) 0.12542(4) 0.17972(4) 0.01939(17) Uani 1 1 d .
P2 P 0.10350(7) 0.11456(4) 0.34783(4) 0.01958(17) Uani 1 1 d .
N1 N 0.2379(2) 0.03844(14) 0.24957(13) 0.0232(6) Uani 1 1 d .
C1 C -0.0630(3) -0.05622(17) 0.22833(16) 0.0227(6) Uani 1 1 d .
C2 C 0.0486(3) -0.08395(16) 0.21331(15) 0.0223(6) Uani 1 1 d .
C3 C 0.1031(3) -0.08769(17) 0.29323(16) 0.0229(6) Uani 1 1 d .
C4 C -0.0095(3) -0.06041(17) 0.30705(16) 0.0234(6) Uani 1 1 d .
C5 C -0.1916(3) -0.04908(19) 0.18412(19) 0.0322(8) Uani 1 1 d .
H5A H -0.1929 -0.0278 0.1351 0.048 Uiso 1 1 calc R
H5B H -0.2359 -0.0131 0.2093 0.048 Uiso 1 1 calc R
H5C H -0.2299 -0.1016 0.1790 0.048 Uiso 1 1 calc R
C6 C 0.0814(3) -0.11634(19) 0.14689(17) 0.0303(7) Uani 1 1 d .
H6A H 0.0762 -0.1745 0.1472 0.045 Uiso 1 1 calc R
H6B H 0.1643 -0.1004 0.1473 0.045 Uiso 1 1 calc R
H6C H 0.0254 -0.0955 0.1024 0.045 Uiso 1 1 calc R
C7 C 0.2176(3) -0.12058(19) 0.34040(18) 0.0316(7) Uani 1 1 d .
H7A H 0.2404 -0.0905 0.3867 0.047 Uiso 1 1 calc R
H7B H 0.2822 -0.1164 0.3143 0.047 Uiso 1 1 calc R
H7C H 0.2056 -0.1766 0.3513 0.047 Uiso 1 1 calc R
C8 C -0.0617(3) -0.06224(19) 0.37293(18) 0.0326(8) Uani 1 1 d .
H8A H -0.0829 -0.1171 0.3823 0.049 Uiso 1 1 calc R
H8B H -0.1345 -0.0290 0.3636 0.049 Uiso 1 1 calc R
H8C H -0.0018 -0.0419 0.4161 0.049 Uiso 1 1 calc R
C9 C 0.3327(3) 0.04763(18) 0.24212(18) 0.0284(7) Uani 1 1 d .
C10 C 0.4537(3) 0.0620(3) 0.2311(3) 0.0571(12) Uani 1 1 d .
H10A H 0.4567 0.0438 0.1817 0.086 Uiso 1 1 calc R
H10B H 0.5138 0.0329 0.2684 0.086 Uiso 1 1 calc R
H10C H 0.4716 0.1191 0.2356 0.086 Uiso 1 1 calc R
C11 C -0.1445(3) 0.13198(17) 0.11686(16) 0.0217(6) Uani 1 1 d .
C12 C -0.2434(3) 0.15514(19) 0.14330(17) 0.0282(7) Uani 1 1 d .
H12 H -0.2310 0.1693 0.1938 0.034 Uiso 1 1 calc R
C13 C -0.3598(3) 0.1580(2) 0.09748(18) 0.0339(8) Uani 1 1 d .
H13 H -0.4260 0.1743 0.1166 0.041 Uiso 1 1 calc R
C14 C -0.3789(3) 0.1368(2) 0.02359(18) 0.0365(8) Uani 1 1 d .
H14 H -0.4581 0.1388 -0.0081 0.044 Uiso 1 1 calc R
C15 C -0.2825(3) 0.1131(2) -0.00330(17) 0.0325(8) Uani 1 1 d .
H15 H -0.2956 0.0979 -0.0536 0.039 Uiso 1 1 calc R
C16 C -0.1665(3) 0.11101(19) 0.04218(16) 0.0283(7) Uani 1 1 d .
H16 H -0.1008 0.0951 0.0225 0.034 Uiso 1 1 calc R
C17 C 0.1113(3) 0.14579(17) 0.12048(15) 0.0221(6) Uani 1 1 d .
C18 C 0.1800(3) 0.21493(18) 0.12594(16) 0.0262(7) Uani 1 1 d .
H18 H 0.1697 0.2556 0.1592 0.031 Uiso 1 1 calc R
C19 C 0.2629(3) 0.2255(2) 0.08386(19) 0.0348(8) Uani 1 1 d .
H19 H 0.3096 0.2729 0.0889 0.042 Uiso 1 1 calc R
C20 C 0.2785(3) 0.1678(2) 0.03465(19) 0.0364(8) Uani 1 1 d .
H20 H 0.3327 0.1764 0.0040 0.044 Uiso 1 1 calc R
C21 C 0.2143(3) 0.0972(2) 0.03023(18) 0.0367(8) Uani 1 1 d .
H21 H 0.2262 0.0565 -0.0025 0.044 Uiso 1 1 calc R
C22 C 0.1330(3) 0.08593(19) 0.07338(16) 0.0284(7) Uani 1 1 d .
H22 H 0.0912 0.0367 0.0710 0.034 Uiso 1 1 calc R
C23 C -0.0181(3) 0.14023(17) 0.39175(15) 0.0213(6) Uani 1 1 d .
C24 C -0.1371(3) 0.12659(18) 0.35350(17) 0.0273(7) Uani 1 1 d .
H24 H -0.1532 0.0991 0.3077 0.033 Uiso 1 1 calc R
C25 C -0.2330(3) 0.1525(2) 0.3811(2) 0.0357(8) Uani 1 1 d .
H25 H -0.3142 0.1442 0.3538 0.043 Uiso 1 1 calc R
C26 C -0.2093(3) 0.1905(2) 0.4488(2) 0.0371(8) Uani 1 1 d .
H26 H -0.2745 0.2076 0.4684 0.045 Uiso 1 1 calc R
C27 C -0.0914(3) 0.2036(2) 0.48802(18) 0.0327(8) Uani 1 1 d .
H27 H -0.0756 0.2295 0.5346 0.039 Uiso 1 1 calc R
C28 C 0.0036(3) 0.17895(18) 0.45963(16) 0.0263(7) Uani 1 1 d .
H28 H 0.0847 0.1885 0.4867 0.032 Uiso 1 1 calc R
C29 C 0.2378(3) 0.10610(18) 0.42449(15) 0.0239(6) Uani 1 1 d .
C30 C 0.3441(3) 0.1482(2) 0.42556(18) 0.0320(8) Uani 1 1 d .
H30 H 0.3468 0.1840 0.3866 0.038 Uiso 1 1 calc R
C31 C 0.4457(3) 0.1377(2) 0.4837(2) 0.0432(9) Uani 1 1 d .
H31 H 0.5176 0.1665 0.4842 0.052 Uiso 1 1 calc R
C32 C 0.4436(3) 0.0862(2) 0.54045(19) 0.0430(9) Uani 1 1 d .
H32 H 0.5135 0.0798 0.5800 0.052 Uiso 1 1 calc R
C33 C 0.3399(3) 0.0441(2) 0.53968(18) 0.0391(9) Uani 1 1 d .
H33 H 0.3382 0.0083 0.5787 0.047 Uiso 1 1 calc R
C34 C 0.2377(3) 0.0538(2) 0.48199(17) 0.0311(7) Uani 1 1 d .
H34 H 0.1666 0.0242 0.4818 0.037 Uiso 1 1 calc R
C35 C 0.1218(3) 0.21014(17) 0.30351(16) 0.0244(7) Uani 1 1 d .
H35A H 0.1209 0.2547 0.3380 0.029 Uiso 1 1 calc R
H35B H 0.1998 0.2112 0.2890 0.029 Uiso 1 1 calc R
C36 C 0.0154(3) 0.21745(16) 0.23516(15) 0.0234(6) Uani 1 1 d .
H36A H 0.0274 0.2641 0.2054 0.028 Uiso 1 1 calc R
H36B H -0.0612 0.2249 0.2504 0.028 Uiso 1 1 calc R
P3 P 0.49501(8) 0.31998(6) 0.28330(5) 0.0351(2) Uani 1 1 d .
F1 F 0.5272(3) 0.25834(18) 0.22808(18) 0.0934(10) Uani 1 1 d .
F2 F 0.4646(2) 0.38329(17) 0.33939(13) 0.0725(8) Uani 1 1 d .
F3 F 0.5336(3) 0.25991(17) 0.35114(17) 0.0901(9) Uani 1 1 d .
F4 F 0.6279(3) 0.3523(2) 0.30343(17) 0.1077(13) Uani 1 1 d .
F5 F 0.4581(4) 0.38079(19) 0.21905(15) 0.1170(14) Uani 1 1 d .
F6 F 0.3629(3) 0.2881(2) 0.26626(18) 0.1116(13) Uani 1 1 d .

loop_
_atom_site_aniso_label
_atom_site_aniso_U_11
_atom_site_aniso_U_22
_atom_site_aniso_U_33
_atom_site_aniso_U_23
_atom_site_aniso_U_13
_atom_site_aniso_U_12
Co1 0.0221(2) 0.0178(2) 0.01578(19) 0.00009(15) 0.00711(15) -0.00126(16)
P1 0.0242(4) 0.0189(4) 0.0159(3) 0.0003(3) 0.0065(3) -0.0009(3)
P2 0.0229(4) 0.0213(4) 0.0151(3) -0.0010(3) 0.0057(3) -0.0018(3)
N1 0.0274(15) 0.0221(13) 0.0201(12) 0.0027(10) 0.0059(11) -0.0008(11)
C1 0.0266(16) 0.0199(14) 0.0221(14) 0.0009(12) 0.0073(12) -0.0040(12)
C2 0.0307(17) 0.0162(14) 0.0218(15) -0.0011(12) 0.0101(13) -0.0049(12)
C3 0.0315(17) 0.0165(14) 0.0225(15) 0.0017(12) 0.0101(13) -0.0026(12)
C4 0.0297(17) 0.0180(14) 0.0256(15) 0.0016(12) 0.0126(13) -0.0061(13)
C5 0.0277(18) 0.0306(17) 0.0379(18) 0.0009(15) 0.0072(14) -0.0080(14)
C6 0.040(2) 0.0288(17) 0.0256(16) -0.0056(14) 0.0157(14) -0.0059(15)
C7 0.0319(18) 0.0275(17) 0.0345(17) 0.0058(14) 0.0063(14) 0.0034(14)
C8 0.046(2) 0.0259(16) 0.0329(17) 0.0017(14) 0.0229(16) -0.0027(15)
C9 0.0258(17) 0.0270(16) 0.0337(17) 0.0024(14) 0.0098(14) -0.0007(13)
C10 0.032(2) 0.052(2) 0.093(3) 0.005(2) 0.027(2) -0.0038(18)
C11 0.0251(16) 0.0196(14) 0.0213(14) 0.0040(12) 0.0074(12) 0.0007(12)
C12 0.0303(17) 0.0324(17) 0.0232(15) -0.0005(13) 0.0094(13) 0.0014(14)
C13 0.0237(17) 0.044(2) 0.0349(18) 0.0007(16) 0.0093(14) 0.0036(15)
C14 0.0283(18) 0.048(2) 0.0304(17) 0.0028(16) 0.0014(14) -0.0022(16)
C15 0.0315(18) 0.0409(19) 0.0233(15) -0.0014(15) 0.0035(14) -0.0044(15)
C16 0.0262(16) 0.0378(18) 0.0220(15) -0.0021(14) 0.0080(13) -0.0019(14)
C17 0.0258(16) 0.0238(15) 0.0162(13) 0.0038(12) 0.0042(12) 0.0024(12)
C18 0.0261(16) 0.0278(16) 0.0241(15) 0.0038(13) 0.0050(13) 0.0010(13)
C19 0.0279(18) 0.0375(19) 0.0382(19) 0.0108(16) 0.0068(15) -0.0029(15)
C20 0.0292(18) 0.050(2) 0.0350(18) 0.0150(17) 0.0175(15) 0.0024(16)
C21 0.040(2) 0.044(2) 0.0305(17) 0.0030(16) 0.0162(15) 0.0060(17)
C22 0.0321(18) 0.0292(16) 0.0259(16) 0.0013(13) 0.0110(14) -0.0002(14)
C23 0.0246(16) 0.0217(15) 0.0193(14) -0.0003(12) 0.0084(12) 0.0001(12)
C24 0.0266(17) 0.0278(16) 0.0270(16) -0.0019(13) 0.0056(13) -0.0021(13)
C25 0.0240(17) 0.0381(19) 0.045(2) -0.0020(16) 0.0081(15) 0.0016(15)
C26 0.035(2) 0.0383(19) 0.046(2) -0.0010(17) 0.0236(16) 0.0083(16)
C27 0.0366(19) 0.0366(18) 0.0277(16) -0.0082(15) 0.0135(15) 0.0045(15)
C28 0.0310(17) 0.0286(16) 0.0195(14) -0.0014(13) 0.0068(13) 0.0012(14)
C29 0.0243(16) 0.0299(16) 0.0183(14) -0.0028(13) 0.0067(12) 0.0036(13)
C30 0.0278(18) 0.0419(19) 0.0278(16) 0.0012(15) 0.0097(14) -0.0006(15)
C31 0.0199(17) 0.063(2) 0.046(2) -0.0069(19) 0.0064(15) -0.0064(17)
C32 0.0287(19) 0.065(3) 0.0316(18) -0.0033(18) 0.0003(15) 0.0101(18)
C33 0.035(2) 0.054(2) 0.0263(17) 0.0078(16) 0.0036(15) 0.0071(17)
C34 0.0253(17) 0.0379(18) 0.0302(17) 0.0034(15) 0.0068(14) -0.0036(14)
C35 0.0310(17) 0.0209(15) 0.0220(14) -0.0006(12) 0.0082(13) -0.0033(13)
C36 0.0326(18) 0.0178(14) 0.0216(14) -0.0004(12) 0.0101(13) -0.0018(13)
P3 0.0287(5) 0.0405(5) 0.0364(5) -0.0008(4) 0.0088(4) -0.0063(4)
F1 0.111(2) 0.082(2) 0.103(2) -0.0432(18) 0.057(2) -0.0029(18)
F2 0.0726(18) 0.0894(19) 0.0500(14) -0.0191(14) 0.0049(13) 0.0232(15)
F3 0.118(3) 0.0747(19) 0.081(2) 0.0317(16) 0.0306(18) 0.0300(18)
F4 0.0593(18) 0.191(4) 0.076(2) -0.030(2) 0.0234(15) -0.062(2)
F5 0.211(4) 0.080(2) 0.0435(15) 0.0234(15) -0.002(2) 0.019(2)
F6 0.0544(18) 0.185(4) 0.096(2) -0.051(2) 0.0214(16) -0.061(2)

loop_
_atom_type_symbol
_atom_type_description
_atom_type_scat_dispersion_real
_atom_type_scat_dispersion_imag
_atom_type_scat_source
C C 0.0033 0.0016 'International Tables Vol C Tables 4.2.6.8 and 6.1.1.4'
H H 0.0000 0.0000 'International Tables Vol C Tables 4.2.6.8 and 6.1.1.4'
N N 0.0061 0.0033 'International Tables Vol C Tables 4.2.6.8 and 6.1.1.4'
F F 0.0171 0.0103 'International Tables Vol C Tables 4.2.6.8 and 6.1.1.4'
P P 0.1023 0.0942 'International Tables Vol C Tables 4.2.6.8 and 6.1.1.4'
Co Co 0.3494 0.9721 'International Tables Vol C Tables 4.2.6.8 and 6.1.1.4'

loop_
_geom_angle_atom_site_label_1
_geom_angle_atom_site_label_2
_geom_angle_atom_site_label_3
_geom_angle
N1 Co1 C3 92.77(11)
N1 Co1 C2 96.27(11)
C3 Co1 C2 42.88(11)
N1 Co1 C1 137.76(11)
C3 Co1 C1 60.65(12)
C2 Co1 C1 41.67(12)
N1 Co1 C4 132.84(11)
C3 Co1 C4 41.58(12)
C2 Co1 C4 60.74(12)
C1 Co1 C4 41.34(11)
N1 Co1 P2 90.92(7)
C3 Co1 P2 114.55(8)
C2 Co1 P2 156.43(8)
C1 Co1 P2 128.86(9)
C4 Co1 P2 98.26(8)
N1 Co1 P1 91.99(7)
C3 Co1 P1 157.69(9)
C2 Co1 P1 114.89(8)
C1 Co1 P1 102.27(8)
C4 Co1 P1 134.38(9)
P2 Co1 P1 87.15(3)
C11 P1 C17 104.33(13)
C11 P1 C36 102.47(13)
C17 P1 C36 103.33(14)
C11 P1 Co1 125.18(10)
C17 P1 Co1 111.84(9)
C36 P1 Co1 107.36(9)
C29 P2 C23 104.29(13)
C29 P2 C35 104.76(14)
C23 P2 C35 100.25(14)
C29 P2 Co1 118.91(10)
C23 P2 Co1 120.57(10)
C35 P2 Co1 105.42(10)
C9 N1 Co1 177.5(3)
C2 C1 C4 90.7(2)
C2 C1 C5 134.9(3)
C4 C1 C5 132.3(3)
C2 C1 Co1 67.91(16)
C4 C1 Co1 69.68(16)
C5 C1 Co1 132.2(2)
C1 C2 C3 89.3(2)
C1 C2 C6 134.1(3)
C3 C2 C6 134.6(3)
C1 C2 Co1 70.42(16)
C3 C2 Co1 68.45(15)
C6 C2 Co1 130.2(2)
C4 C3 C2 89.8(2)
C4 C3 C7 134.3(3)
C2 C3 C7 134.9(3)
C4 C3 Co1 70.93(16)
C2 C3 Co1 68.66(15)
C7 C3 Co1 126.5(2)
C3 C4 C1 90.2(2)
C3 C4 C8 133.8(3)
C1 C4 C8 133.3(3)
C3 C4 Co1 67.49(16)
C1 C4 Co1 68.98(16)
C8 C4 Co1 134.4(2)
C1 C5 H5A 109.5
C1 C5 H5B 109.5
H5A C5 H5B 109.5
C1 C5 H5C 109.5
H5A C5 H5C 109.5
H5B C5 H5C 109.5
C2 C6 H6A 109.5
C2 C6 H6B 109.5
H6A C6 H6B 109.5
C2 C6 H6C 109.5
H6A C6 H6C 109.5
H6B C6 H6C 109.5
C3 C7 H7A 109.5
C3 C7 H7B 109.5
H7A C7 H7B 109.5
C3 C7 H7C 109.5
H7A C7 H7C 109.5
H7B C7 H7C 109.5
C4 C8 H8A 109.5
C4 C8 H8B 109.5
H8A C8 H8B 109.5
C4 C8 H8C 109.5
H8A C8 H8C 109.5
H8B C8 H8C 109.5
N1 C9 C10 178.0(4)
C9 C10 H10A 109.5
C9 C10 H10B 109.5
H10A C10 H10B 109.5
C9 C10 H10C 109.5
H10A C10 H10C 109.5
H10B C10 H10C 109.5
C12 C11 C16 117.6(3)
C12 C11 P1 120.4(2)
C16 C11 P1 122.0(2)
C13 C12 C11 121.5(3)
C13 C12 H12 119.2
C11 C12 H12 119.2
C14 C13 C12 119.7(3)
C14 C13 H13 120.2
C12 C13 H13 120.2
C15 C14 C13 119.6(3)
C15 C14 H14 120.2
C13 C14 H14 120.2
C14 C15 C16 120.7(3)
C14 C15 H15 119.7
C16 C15 H15 119.7
C15 C16 C11 121.0(3)
C15 C16 H16 119.5
C11 C16 H16 119.5
C18 C17 C22 117.7(3)
C18 C17 P1 123.0(2)
C22 C17 P1 118.9(2)
C19 C18 C17 121.1(3)
C19 C18 H18 119.4
C17 C18 H18 119.4
C20 C19 C18 120.5(3)
C20 C19 H19 119.8
C18 C19 H19 119.8
C19 C20 C21 119.4(3)
C19 C20 H20 120.3
C21 C20 H20 120.3
C22 C21 C20 120.1(3)
C22 C21 H21 119.9
C20 C21 H21 119.9
C21 C22 C17 121.0(3)
C21 C22 H22 119.5
C17 C22 H22 119.5
C24 C23 C28 118.6(3)
C24 C23 P2 118.8(2)
C28 C23 P2 122.4(2)
C23 C24 C25 121.0(3)
C23 C24 H24 119.5
C25 C24 H24 119.5
C26 C25 C24 119.4(3)
C26 C25 H25 120.3
C24 C25 H25 120.3
C27 C26 C25 120.3(3)
C27 C26 H26 119.8
C25 C26 H26 119.8
C26 C27 C28 120.0(3)
C26 C27 H27 120.0
C28 C27 H27 120.0
C27 C28 C23 120.7(3)
C27 C28 H28 119.7
C23 C28 H28 119.7
C34 C29 C30 118.4(3)
C34 C29 P2 119.8(2)
C30 C29 P2 121.8(2)
C31 C30 C29 119.9(3)
C31 C30 H30 120.1
C29 C30 H30 120.1
C32 C31 C30 120.9(3)
C32 C31 H31 119.5
C30 C31 H31 119.5
C33 C32 C31 119.7(3)
C33 C32 H32 120.2
C31 C32 H32 120.2
C32 C33 C34 120.1(3)
C32 C33 H33 120.0
C34 C33 H33 120.0
C33 C34 C29 121.0(3)
C33 C34 H34 119.5
C29 C34 H34 119.5
C36 C35 P2 106.88(19)
C36 C35 H35A 110.3
P2 C35 H35A 110.3
C36 C35 H35B 110.3
P2 C35 H35B 110.3
H35A C35 H35B 108.6
C35 C36 P1 108.6(2)
C35 C36 H36A 110.0
P1 C36 H36A 110.0
C35 C36 H36B 110.0
P1 C36 H36B 110.0
H36A C36 H36B 108.4
F5 P3 F6 90.3(2)
F5 P3 F4 91.1(2)
F6 P3 F4 177.95(17)
F5 P3 F1 89.39(19)
F6 P3 F1 90.47(18)
F4 P3 F1 91.07(18)
F5 P3 F2 90.41(17)
F6 P3 F2 90.54(17)
F4 P3 F2 87.92(17)
F1 P3 F2 178.97(18)
F5 P3 F3 178.13(18)
F6 P3 F3 90.4(2)
F4 P3 F3 88.16(19)
F1 P3 F3 92.35(18)
F2 P3 F3 87.84(16)

loop_
_geom_bond_atom_site_label_1
_geom_bond_atom_site_label_2
_geom_bond_distance
Co1 N1 1.929(3)
Co1 C3 2.010(3)
Co1 C2 2.013(3)
Co1 C1 2.047(3)
Co1 C4 2.056(3)
Co1 P2 2.2086(8)
Co1 P1 2.2403(8)
P1 C11 1.839(3)
P1 C17 1.841(3)
P1 C36 1.852(3)
P2 C29 1.825(3)
P2 C23 1.826(3)
P2 C35 1.843(3)
N1 C9 1.132(4)
C1 C2 1.444(4)
C1 C4 1.449(4)
C1 C5 1.498(4)
C2 C3 1.471(4)
C2 C6 1.485(4)
C3 C4 1.444(4)
C3 C7 1.489(4)
C4 C8 1.493(4)
C5 H5A 0.9800
C5 H5B 0.9800
C5 H5C 0.9800
C6 H6A 0.9800
C6 H6B 0.9800
C6 H6C 0.9800
C7 H7A 0.9800
C7 H7B 0.9800
C7 H7C 0.9800
C8 H8A 0.9800
C8 H8B 0.9800
C8 H8C 0.9800
C9 C10 1.463(5)
C10 H10A 0.9800
C10 H10B 0.9800
C10 H10C 0.9800
C11 C12 1.392(4)
C11 C16 1.401(4)
C12 C13 1.391(4)
C12 H12 0.9500
C13 C14 1.390(5)
C13 H13 0.9500
C14 C15 1.375(5)
C14 H14 0.9500
C15 C16 1.384(4)
C15 H15 0.9500
C16 H16 0.9500
C17 C18 1.391(4)
C17 C22 1.399(4)
C18 C19 1.381(5)
C18 H18 0.9500
C19 C20 1.378(5)
C19 H19 0.9500
C20 C21 1.386(5)
C20 H20 0.9500
C21 C22 1.382(5)
C21 H21 0.9500
C22 H22 0.9500
C23 C24 1.386(4)
C23 C28 1.393(4)
C24 C25 1.389(5)
C24 H24 0.9500
C25 C26 1.382(5)
C25 H25 0.9500
C26 C27 1.379(5)
C26 H26 0.9500
C27 C28 1.381(4)
C27 H27 0.9500
C28 H28 0.9500
C29 C34 1.389(4)
C29 C30 1.398(4)
C30 C31 1.389(5)
C30 H30 0.9500
C31 C32 1.375(5)
C31 H31 0.9500
C32 C33 1.373(5)
C32 H32 0.9500
C33 C34 1.387(4)
C33 H33 0.9500
C34 H34 0.9500
C35 C36 1.533(4)
C35 H35A 0.9900
C35 H35B 0.9900
C36 H36A 0.9900
C36 H36B 0.9900
P3 F5 1.554(3)
P3 F6 1.554(3)
P3 F4 1.564(3)
P3 F1 1.569(3)
P3 F2 1.591(3)
P3 F3 1.596(3)
